data_7151003
loop_
_publ_author_name
'Boyd, Derek R.'
'Sharma, Narain D.'
'Coen, Gerard P.'
'Hempenstall, Francis'
'Ljubez, Vera'
'Malone, John F.'
'Allen, Christopher C. R.'
'Hamilton, John T. G.'

_publ_section_title
;
 Regioselectivity and stereoselectivity of dioxygenase catalysed
 cis-dihydroxylation of mono- and tri-cyclic azaarene substrates
;
_journal_issue 21
_journal_name_full 'Organic &amp; Biomolecular Chemistry'
_journal_page_first 3957
_journal_page_last 3966
_journal_paper_doi 10.1039/b810235j
_journal_volume 6
_journal_year 2008
_chemical_absolute_configuration ad
_chemical_formula_moiety 'C10 H11 N O2'
_chemical_formula_sum 'C10 H11 N O2'
_chemical_formula_weight 177.20
_chemical_name_systematic
;
?
;
_space_group_IT_number 4
_symmetry_cell_setting monoclinic
_symmetry_space_group_name_Hall 'P 2yb'
_symmetry_space_group_name_H-M 'P 1 21 1'
_atom_sites_solution_hydrogens difmap
_atom_sites_solution_primary direct
_atom_sites_solution_secondary difmap
_audit_creation_method SHELXL-97
_cell_angle_alpha 90.00
_cell_angle_beta 103.18(3)
_cell_angle_gamma 90.00
_cell_formula_units_Z 6
_cell_length_a 13.076(4)
_cell_length_b 4.980(2)
_cell_length_c 21.362(11)
_cell_measurement_temperature 293(2)
_cell_volume 1354.4(10)
_computing_cell_refinement 'Siemens P3/V2000'
_computing_data_collection 'Siemens P3/V2000'
_computing_data_reduction 'Siemens P3/V2000'
_computing_molecular_graphics 'Bruker SHELXTL'
_computing_publication_material 'SHELXL-97 (Sheldrick, 1997)'
_computing_structure_refinement 'SHELXL-97 (Sheldrick, 1997)'
_computing_structure_solution 'SHELXS-97 (Sheldrick, 1990)'
_diffrn_ambient_temperature 293(2)
_diffrn_measured_fraction_theta_full 0.991
_diffrn_measured_fraction_theta_max 0.991
_diffrn_measurement_device_type 'Siemens P3 diffractometer'
_diffrn_measurement_method 'omega scan'
_diffrn_radiation_monochromator graphite
_diffrn_radiation_source 'fine-focus sealed tube'
_diffrn_radiation_type CuK\a
_diffrn_radiation_wavelength 1.54178
_diffrn_reflns_av_R_equivalents 0.1113
_diffrn_reflns_av_sigmaI/netI 0.0433
_diffrn_reflns_limit_h_max 13
_diffrn_reflns_limit_h_min -13
_diffrn_reflns_limit_k_max 5
_diffrn_reflns_limit_k_min -5
_diffrn_reflns_limit_l_max 22
_diffrn_reflns_limit_l_min -22
_diffrn_reflns_number 3971
_diffrn_reflns_theta_full 55.05
_diffrn_reflns_theta_max 55.05
_diffrn_reflns_theta_min 2.12
_diffrn_standards_decay_% 0
_diffrn_standards_interval_count 99
_diffrn_standards_number 1
_exptl_absorpt_coefficient_mu 0.747
_exptl_absorpt_correction_type none
_exptl_crystal_colour colourless
_exptl_crystal_density_diffrn 1.303
_exptl_crystal_density_method 'not measured'
_exptl_crystal_F_000 564
_exptl_crystal_size_max 0.54
_exptl_crystal_size_mid 0.43
_exptl_crystal_size_min 0.41
_refine_diff_density_max 0.309
_refine_diff_density_min -0.253
_refine_diff_density_rms 0.061
_refine_ls_abs_structure_details 'Flack H D (1983), Acta Cryst. A39, 876-881'
_refine_ls_abs_structure_Flack -0.07(18)
_refine_ls_extinction_coef 0.081(7)
_refine_ls_extinction_expression Fc^*^=kFc[1+0.001xFc^2^\l^3^/sin(2\q)]^-1/4^
_refine_ls_extinction_method SHELXL
_refine_ls_goodness_of_fit_ref 1.033
_refine_ls_hydrogen_treatment constr
_refine_ls_matrix_type full
_refine_ls_number_parameters 358
_refine_ls_number_reflns 3307
_refine_ls_number_restraints 1
_refine_ls_restrained_S_all 1.033
_refine_ls_R_factor_all 0.0752
_refine_ls_R_factor_gt 0.0741
_refine_ls_shift/su_max 0.002
_refine_ls_shift/su_mean 0.000
_refine_ls_structure_factor_coef Fsqd
_refine_ls_weighting_details 'calc w=1/[\s^2^(Fo^2^)+(0.1732P)^2^+0.3283P] where P=(Fo^2^+2Fc^2^)/3'
_refine_ls_weighting_scheme calc
_refine_ls_wR_factor_gt 0.2037
_refine_ls_wR_factor_ref 0.2061
_reflns_number_gt 3210
_reflns_number_total 3307
_reflns_threshold_expression >2sigma(I)
_cod_data_source_file b810235j.txt
_cod_data_source_block 2e
_cod_original_cell_volume 1354.5(10)
_cod_original_sg_symbol_H-M P2(1)
_cod_database_code 7151003

loop_
_symmetry_equiv_pos_as_xyz
'x, y, z'
'-x, y+1/2, -z'

loop_
_atom_site_label
_atom_site_type_symbol
_atom_site_fract_x
_atom_site_fract_y
_atom_site_fract_z
_atom_site_U_iso_or_equiv
_atom_site_adp_type
_atom_site_occupancy
_atom_site_symmetry_multiplicity
_atom_site_calc_flag
_atom_site_refinement_flags
_atom_site_disorder_assembly
_atom_site_disorder_group
C1A C 0.3413(3) 0.9210(9) 0.9495(2) 0.0483(10) Uani 1 1 d . . .
H1A H 0.3540 0.7702 0.9797 0.058 Uiso 1 1 calc R . .
O1A O 0.4315(2) 0.9529(7) 0.92404(15) 0.0557(8) Uani 1 1 d . . .
H1A1 H 0.4426 0.8136 0.9062 0.084 Uiso 1 1 calc R . .
C2A C 0.2447(3) 0.8535(9) 0.8962(2) 0.0478(10) Uani 1 1 d . . .
H2A H 0.2510 0.6695 0.8813 0.057 Uiso 1 1 calc R . .
O2A O 0.2374(2) 1.0390(7) 0.84262(13) 0.0573(9) Uani 1 1 d . . .
H2A1 H 0.2951 1.0533 0.8340 0.086 Uiso 1 1 calc R . .
C3A C 0.1468(3) 0.8783(9) 0.9197(2) 0.0496(10) Uani 1 1 d . . .
C4A C 0.1425(4) 1.0493(12) 0.9672(2) 0.0639(13) Uani 1 1 d . . .
H4A H 0.0814 1.0610 0.9825 0.077 Uiso 1 1 calc R . .
C5A C 0.2316(4) 1.2162(11) 0.9952(2) 0.0632(12) Uani 1 1 d . . .
H5A H 0.2220 1.3620 1.0205 0.076 Uiso 1 1 calc R . .
C6A C 0.3248(4) 1.1683(9) 0.9861(2) 0.0559(12) Uani 1 1 d . . .
H6A H 0.3802 1.2849 1.0020 0.067 Uiso 1 1 calc R . .
N7A N 0.0574(3) 0.7355(8) 0.88733(17) 0.0526(9) Uani 1 1 d . . .
C8A C -0.0437(4) 0.7720(13) 0.8937(3) 0.0708(14) Uani 1 1 d . . .
H8A H -0.0657 0.9065 0.9178 0.085 Uiso 1 1 calc R . .
C9A C -0.1062(4) 0.5836(13) 0.8596(3) 0.0743(16) Uani 1 1 d . . .
H9A H -0.1781 0.5649 0.8560 0.089 Uiso 1 1 calc R . .
C10A C -0.0427(4) 0.4200(13) 0.8304(3) 0.0748(15) Uani 1 1 d . . .
H10A H -0.0650 0.2733 0.8039 0.090 Uiso 1 1 calc R . .
C11A C 0.0557(4) 0.5138(10) 0.8478(2) 0.0633(13) Uani 1 1 d . . .
H11A H 0.1137 0.4418 0.8354 0.076 Uiso 1 1 calc R . .
C1B C 0.1297(3) 1.3180(9) 0.6553(2) 0.0540(11) Uani 1 1 d . . .
H1B H 0.0858 1.4646 0.6333 0.065 Uiso 1 1 calc R . .
O1B O 0.2026(2) 1.4304(7) 0.70785(17) 0.0673(9) Uani 1 1 d . . .
H1B1 H 0.1855 1.5853 0.7135 0.101 Uiso 1 1 calc R . .
C2B C 0.0581(3) 1.1222(9) 0.6797(2) 0.0533(11) Uani 1 1 d . . .
H2B H 0.0135 1.2222 0.7027 0.064 Uiso 1 1 calc R . .
O2B O 0.1159(3) 0.9221(7) 0.72167(14) 0.0611(9) Uani 1 1 d . . .
H2B1 H 0.1502 0.9944 0.7542 0.092 Uiso 1 1 calc R . .
C3B C -0.0107(3) 0.9771(9) 0.6232(2) 0.0526(11) Uani 1 1 d . . .
C4B C 0.0263(4) 0.9312(11) 0.5705(2) 0.0612(12) Uani 1 1 d . . .
H4B H -0.0163 0.8437 0.5356 0.073 Uiso 1 1 calc R . .
C5B C 0.1290(4) 1.0126(12) 0.5663(2) 0.0678(14) Uani 1 1 d . . .
H5B H 0.1589 0.9413 0.5344 0.081 Uiso 1 1 calc R . .
C6B C 0.1819(4) 1.1883(11) 0.6073(2) 0.0662(13) Uani 1 1 d . . .
H6B H 0.2508 1.2314 0.6065 0.079 Uiso 1 1 calc R . .
N7B N -0.1080(3) 0.8860(9) 0.63058(19) 0.0620(11) Uani 1 1 d . . .
C8B C -0.1956(5) 0.8369(16) 0.5839(3) 0.0880(18) Uani 1 1 d . . .
H8B H -0.2044 0.8773 0.5405 0.106 Uiso 1 1 calc R . .
C9B C -0.2681(5) 0.7194(18) 0.6112(4) 0.108(2) Uani 1 1 d . . .
H9B H -0.3338 0.6576 0.5897 0.129 Uiso 1 1 calc R . .
C10B C -0.2273(5) 0.7077(16) 0.6764(3) 0.0924(19) Uani 1 1 d . . .
H10B H -0.2615 0.6408 0.7068 0.111 Uiso 1 1 calc R . .
C11B C -0.1299(5) 0.8093(13) 0.6887(3) 0.0750(15) Uani 1 1 d . . .
H11B H -0.0848 0.8257 0.7290 0.090 Uiso 1 1 calc R . .
C1C C 0.5383(3) 0.4310(9) 0.8388(2) 0.0558(11) Uani 1 1 d . . .
H1C H 0.5787 0.5971 0.8394 0.067 Uiso 1 1 calc R . .
O1C O 0.4831(3) 0.4593(7) 0.88910(16) 0.0672(9) Uani 1 1 d . . .
H1C1 H 0.4620 0.3033 0.8900 0.100 Uiso 1 1 d . . .
C2C C 0.4653(3) 0.4205(10) 0.7736(2) 0.0539(10) Uani 1 1 d . . .
H2C H 0.4294 0.5937 0.7646 0.065 Uiso 1 1 calc R . .
O2C O 0.3885(2) 0.2130(7) 0.77118(14) 0.0585(9) Uani 1 1 d . . .
H2C1 H 0.3313 0.2659 0.7506 0.088 Uiso 1 1 calc R . .
C3C C 0.5262(3) 0.3637(9) 0.7224(2) 0.0550(12) Uani 1 1 d . . .
C4C C 0.6146(3) 0.2158(11) 0.7378(2) 0.0639(13) Uani 1 1 d . . .
H4C H 0.6504 0.1739 0.7061 0.077 Uiso 1 1 calc R . .
C5C C 0.6547(3) 0.1208(12) 0.8027(3) 0.0717(15) Uani 1 1 d . . .
H5C H 0.7082 -0.0064 0.8105 0.086 Uiso 1 1 calc R . .
C6C C 0.6172(3) 0.2108(12) 0.8510(2) 0.0664(13) Uani 1 1 d . . .
H6C H 0.6396 0.1381 0.8920 0.080 Uiso 1 1 calc R . .
N7C N 0.4803(3) 0.4402(8) 0.65875(18) 0.0594(10) Uani 1 1 d . . .
C8C C 0.4950(4) 0.3133(13) 0.6038(3) 0.0743(15) Uani 1 1 d . . .
H8C H 0.5340 0.1579 0.6027 0.089 Uiso 1 1 calc R . .
C9C C 0.4436(5) 0.4523(15) 0.5526(3) 0.0864(18) Uani 1 1 d . . .
H9C H 0.4403 0.4101 0.5098 0.104 Uiso 1 1 calc R . .
C10C C 0.3960(5) 0.6711(13) 0.5749(3) 0.0802(16) Uani 1 1 d . . .
H10C H 0.3554 0.8019 0.5498 0.096 Uiso 1 1 calc R . .
C11C C 0.4196(4) 0.6589(12) 0.6394(3) 0.0719(14) Uani 1 1 d . . .
H11C H 0.3977 0.7813 0.6665 0.086 Uiso 1 1 calc R . .

loop_
_atom_site_aniso_label
_atom_site_aniso_U_11
_atom_site_aniso_U_22
_atom_site_aniso_U_33
_atom_site_aniso_U_23
_atom_site_aniso_U_13
_atom_site_aniso_U_12
C1A 0.041(2) 0.054(2) 0.047(2) 0.0050(19) 0.0018(16) 0.0017(18)
O1A 0.0431(15) 0.0589(17) 0.0625(18) 0.0012(15) 0.0067(12) 0.0011(14)
C2A 0.046(2) 0.049(2) 0.047(2) 0.0040(18) 0.0059(18) -0.0001(18)
O2A 0.0415(14) 0.092(2) 0.0371(16) 0.0071(14) 0.0062(12) 0.0013(15)
C3A 0.047(2) 0.051(2) 0.048(2) 0.0023(18) 0.0061(18) -0.0029(18)
C4A 0.057(3) 0.083(3) 0.055(3) -0.011(2) 0.020(2) -0.009(2)
C5A 0.064(3) 0.082(3) 0.044(2) -0.010(2) 0.013(2) -0.006(3)
C6A 0.057(3) 0.064(3) 0.041(2) -0.001(2) -0.0013(19) -0.009(2)
N7A 0.0457(19) 0.060(2) 0.0511(19) -0.0004(17) 0.0092(15) -0.0057(17)
C8A 0.049(3) 0.082(3) 0.087(3) -0.007(3) 0.027(2) -0.013(3)
C9A 0.048(3) 0.095(4) 0.080(4) 0.006(3) 0.015(2) -0.017(3)
C10A 0.063(3) 0.085(4) 0.071(3) -0.002(3) 0.003(3) -0.019(3)
C11A 0.056(3) 0.069(3) 0.064(3) -0.009(2) 0.011(2) -0.005(2)
C1B 0.047(2) 0.054(2) 0.054(2) 0.0081(19) -0.0044(19) -0.0014(19)
O1B 0.0537(17) 0.0611(18) 0.076(2) -0.0059(17) -0.0083(15) -0.0014(15)
C2B 0.049(2) 0.058(3) 0.050(2) -0.0026(19) 0.0048(19) 0.005(2)
O2B 0.079(2) 0.0555(17) 0.0395(15) 0.0004(13) -0.0067(14) 0.0034(16)
C3B 0.048(2) 0.060(3) 0.043(2) 0.006(2) -0.0029(17) 0.005(2)
C4B 0.065(3) 0.074(3) 0.038(2) 0.001(2) -0.0027(19) -0.002(2)
C5B 0.062(3) 0.096(4) 0.044(2) 0.004(3) 0.009(2) 0.005(3)
C6B 0.054(3) 0.081(3) 0.061(3) 0.010(3) 0.008(2) -0.002(3)
N7B 0.049(2) 0.078(3) 0.054(2) 0.002(2) 0.0043(16) -0.0090(19)
C8B 0.071(3) 0.112(5) 0.071(3) -0.006(3) -0.005(3) -0.017(3)
C9B 0.063(3) 0.137(7) 0.118(6) -0.002(5) 0.009(3) -0.039(4)
C10B 0.076(4) 0.109(5) 0.094(4) -0.003(4) 0.024(3) -0.025(4)
C11B 0.074(3) 0.086(4) 0.066(3) -0.006(3) 0.017(2) -0.015(3)
C1C 0.055(2) 0.053(2) 0.062(3) -0.001(2) 0.016(2) -0.013(2)
O1C 0.080(2) 0.0609(19) 0.064(2) -0.0099(16) 0.0229(16) -0.0086(17)
C2C 0.048(2) 0.053(2) 0.063(3) -0.001(2) 0.0165(19) -0.002(2)
O2C 0.0391(15) 0.077(2) 0.0596(18) 0.0082(16) 0.0109(13) -0.0055(15)
C3C 0.050(2) 0.056(3) 0.062(3) -0.006(2) 0.019(2) -0.007(2)
C4C 0.053(3) 0.073(3) 0.071(3) 0.001(3) 0.024(2) 0.001(2)
C5C 0.042(2) 0.081(3) 0.092(4) 0.014(3) 0.017(3) 0.010(2)
C6C 0.049(2) 0.083(3) 0.064(3) 0.007(3) 0.007(2) -0.011(2)
N7C 0.060(2) 0.064(2) 0.057(2) 0.000(2) 0.0207(17) -0.002(2)
C8C 0.074(3) 0.083(4) 0.066(3) -0.008(3) 0.017(3) -0.004(3)
C9C 0.083(3) 0.113(5) 0.065(3) -0.008(3) 0.019(3) -0.028(4)
C10C 0.079(3) 0.093(4) 0.064(3) 0.017(3) 0.006(3) -0.003(3)
C11C 0.072(3) 0.078(3) 0.065(3) 0.011(3) 0.015(2) 0.002(3)

loop_
_atom_type_symbol
_atom_type_description
_atom_type_scat_dispersion_real
_atom_type_scat_dispersion_imag
_atom_type_scat_source
C C 0.0181 0.0091 'International Tables Vol C Tables 4.2.6.8 and 6.1.1.4'
H H 0.0000 0.0000 'International Tables Vol C Tables 4.2.6.8 and 6.1.1.4'
N N 0.0311 0.0180 'International Tables Vol C Tables 4.2.6.8 and 6.1.1.4'
O O 0.0492 0.0322 'International Tables Vol C Tables 4.2.6.8 and 6.1.1.4'

loop_
_geom_angle_atom_site_label_1
_geom_angle_atom_site_label_2
_geom_angle_atom_site_label_3
_geom_angle
_geom_angle_site_symmetry_1
_geom_angle_site_symmetry_3
_geom_angle_publ_flag
O1A C1A C6A 109.9(4) . . ?
O1A C1A C2A 111.0(3) . . ?
C6A C1A C2A 112.0(3) . . ?
O2A C2A C3A 107.8(3) . . ?
O2A C2A C1A 109.8(3) . . ?
C3A C2A C1A 111.1(4) . . ?
C4A C3A N7A 121.4(4) . . ?
C4A C3A C2A 120.0(4) . . ?
N7A C3A C2A 118.5(4) . . ?
C3A C4A C5A 120.7(4) . . ?
C6A C5A C4A 121.9(5) . . ?
C5A C6A C1A 118.7(4) . . ?
C8A N7A C11A 106.5(4) . . ?
C8A N7A C3A 126.6(4) . . ?
C11A N7A C3A 126.7(4) . . ?
C9A C8A N7A 109.5(5) . . ?
C8A C9A C10A 107.3(4) . . ?
C11A C10A C9A 107.5(5) . . ?
C10A C11A N7A 109.1(5) . . ?
O1B C1B C6B 112.6(4) . . ?
O1B C1B C2B 109.8(4) . . ?
C6B C1B C2B 111.6(4) . . ?
O2B C2B C3B 107.4(4) . . ?
O2B C2B C1B 112.4(3) . . ?
C3B C2B C1B 109.5(4) . . ?
C4B C3B N7B 123.5(4) . . ?
C4B C3B C2B 119.1(4) . . ?
N7B C3B C2B 117.3(4) . . ?
C3B C4B C5B 121.9(4) . . ?
C6B C5B C4B 120.5(5) . . ?
C5B C6B C1B 119.3(4) . . ?
C8B N7B C11B 107.1(5) . . ?
C8B N7B C3B 128.0(4) . . ?
C11B N7B C3B 124.7(4) . . ?
C9B C8B N7B 108.6(6) . . ?
C8B C9B C10B 107.8(5) . . ?
C11B C10B C9B 108.3(6) . . ?
C10B C11B N7B 108.0(5) . . ?
O1C C1C C6C 112.9(4) . . ?
O1C C1C C2C 112.2(4) . . ?
C6C C1C C2C 114.0(4) . . ?
O2C C2C C1C 110.6(4) . . ?
O2C C2C C3C 108.5(4) . . ?
C1C C2C C3C 110.4(4) . . ?
C4C C3C N7C 122.5(4) . . ?
C4C C3C C2C 119.1(4) . . ?
N7C C3C C2C 117.9(4) . . ?
C3C C4C C5C 121.2(5) . . ?
C6C C5C C4C 121.4(5) . . ?
C5C C6C C1C 118.7(5) . . ?
C11C N7C C8C 107.0(4) . . ?
C11C N7C C3C 127.1(4) . . ?
C8C N7C C3C 125.7(4) . . ?
C9C C8C N7C 108.4(5) . . ?
C8C C9C C10C 107.8(5) . . ?
C11C C10C C9C 107.4(5) . . ?
C10C C11C N7C 109.4(5) . . ?

loop_
_geom_bond_atom_site_label_1
_geom_bond_atom_site_label_2
_geom_bond_distance
_geom_bond_site_symmetry_2
_geom_bond_publ_flag
C1A O1A 1.415(5) . ?
C1A C6A 1.501(7) . ?
C1A C2A 1.532(6) . ?
C2A O2A 1.458(5) . ?
C2A C3A 1.482(6) . ?
C3A C4A 1.336(7) . ?
C3A N7A 1.408(6) . ?
C4A C5A 1.445(7) . ?
C5A C6A 1.299(7) . ?
N7A C8A 1.372(6) . ?
N7A C11A 1.387(7) . ?
C8A C9A 1.344(8) . ?
C9A C10A 1.406(9) . ?
C10A C11A 1.340(7) . ?
C1B O1B 1.411(5) . ?
C1B C6B 1.501(7) . ?
C1B C2B 1.523(6) . ?
C2B O2B 1.435(5) . ?
C2B C3B 1.514(6) . ?
C3B C4B 1.344(7) . ?
C3B N7B 1.392(6) . ?
C4B C5B 1.424(7) . ?
C5B C6B 1.317(8) . ?
N7B C8B 1.359(7) . ?
N7B C11B 1.390(7) . ?
C8B C9B 1.353(10) . ?
C9B C10B 1.375(11) . ?
C10B C11B 1.340(9) . ?
C1C O1C 1.431(6) . ?
C1C C6C 1.488(7) . ?
C1C C2C 1.499(6) . ?
C2C O2C 1.433(5) . ?
C2C C3C 1.520(7) . ?
C3C C4C 1.347(7) . ?
C3C N7C 1.407(6) . ?
C4C C5C 1.446(8) . ?
C5C C6C 1.319(8) . ?
N7C C11C 1.356(7) . ?
N7C C8C 1.384(7) . ?
C8C C9C 1.339(9) . ?
C9C C10C 1.392(9) . ?
C10C C11C 1.342(8) . ?

loop_
_geom_torsion_atom_site_label_1
_geom_torsion_atom_site_label_2
_geom_torsion_atom_site_label_3
_geom_torsion_atom_site_label_4
_geom_torsion
_geom_torsion_site_symmetry_1
_geom_torsion_site_symmetry_2
_geom_torsion_site_symmetry_3
_geom_torsion_site_symmetry_4
_geom_torsion_publ_flag
O1A C1A C2A O2A -48.4(5) . . . . ?
C6A C1A C2A O2A 74.8(4) . . . . ?
O1A C1A C2A C3A -167.6(4) . . . . ?
C6A C1A C2A C3A -44.4(5) . . . . ?
O2A C2A C3A C4A -92.4(5) . . . . ?
C1A C2A C3A C4A 28.0(6) . . . . ?
O2A C2A C3A N7A 82.5(5) . . . . ?
C1A C2A C3A N7A -157.1(4) . . . . ?
N7A C3A C4A C5A -173.1(4) . . . . ?
C2A C3A C4A C5A 1.5(7) . . . . ?
C3A C4A C5A C6A -15.3(8) . . . . ?
C4A C5A C6A C1A -4.5(7) . . . . ?
O1A C1A C6A C5A 158.2(4) . . . . ?
C2A C1A C6A C5A 34.4(6) . . . . ?
C4A C3A N7A C8A 8.2(7) . . . . ?
C2A C3A N7A C8A -166.5(4) . . . . ?
C4A C3A N7A C11A -164.9(5) . . . . ?
C2A C3A N7A C11A 20.3(6) . . . . ?
C11A N7A C8A C9A -0.3(6) . . . . ?
C3A N7A C8A C9A -174.6(5) . . . . ?
N7A C8A C9A C10A 0.1(6) . . . . ?
C8A C9A C10A C11A 0.2(6) . . . . ?
C9A C10A C11A N7A -0.3(6) . . . . ?
C8A N7A C11A C10A 0.4(6) . . . . ?
C3A N7A C11A C10A 174.6(4) . . . . ?
O1B C1B C2B O2B -53.8(5) . . . . ?
C6B C1B C2B O2B 71.8(5) . . . . ?
O1B C1B C2B C3B -173.0(4) . . . . ?
C6B C1B C2B C3B -47.5(5) . . . . ?
O2B C2B C3B C4B -91.5(5) . . . . ?
C1B C2B C3B C4B 30.8(6) . . . . ?
O2B C2B C3B N7B 85.3(5) . . . . ?
C1B C2B C3B N7B -152.4(4) . . . . ?
N7B C3B C4B C5B -175.9(5) . . . . ?
C2B C3B C4B C5B 0.7(7) . . . . ?
C3B C4B C5B C6B -15.8(8) . . . . ?
C4B C5B C6B C1B -4.7(7) . . . . ?
O1B C1B C6B C5B 160.9(5) . . . . ?
C2B C1B C6B C5B 36.9(6) . . . . ?
C4B C3B N7B C8B -27.9(9) . . . . ?
C2B C3B N7B C8B 155.4(6) . . . . ?
C4B C3B N7B C11B 147.1(5) . . . . ?
C2B C3B N7B C11B -29.6(7) . . . . ?
C11B N7B C8B C9B -3.3(8) . . . . ?
C3B N7B C8B C9B 172.4(6) . . . . ?
N7B C8B C9B C10B 3.2(10) . . . . ?
C8B C9B C10B C11B -1.8(10) . . . . ?
C9B C10B C11B N7B -0.2(9) . . . . ?
C8B N7B C11B C10B 2.2(8) . . . . ?
C3B N7B C11B C10B -173.7(6) . . . . ?
O1C C1C C2C O2C -54.5(5) . . . . ?
C6C C1C C2C O2C 75.4(4) . . . . ?
O1C C1C C2C C3C -174.6(4) . . . . ?
C6C C1C C2C C3C -44.7(5) . . . . ?
O2C C2C C3C C4C -91.0(5) . . . . ?
C1C C2C C3C C4C 30.3(6) . . . . ?
O2C C2C C3C N7C 81.1(5) . . . . ?
C1C C2C C3C N7C -157.5(4) . . . . ?
N7C C3C C4C C5C -174.6(5) . . . . ?
C2C C3C C4C C5C -2.8(7) . . . . ?
C3C C4C C5C C6C -11.4(8) . . . . ?
C4C C5C C6C C1C -5.2(8) . . . . ?
O1C C1C C6C C5C 163.8(4) . . . . ?
C2C C1C C6C C5C 34.2(6) . . . . ?
C4C C3C N7C C11C -153.2(5) . . . . ?
C2C C3C N7C C11C 35.0(6) . . . . ?
C4C C3C N7C C8C 22.2(7) . . . . ?
C2C C3C N7C C8C -149.7(5) . . . . ?
C11C N7C C8C C9C -0.4(6) . . . . ?
C3C N7C C8C C9C -176.5(4) . . . . ?
N7C C8C C9C C10C 0.4(6) . . . . ?
C8C C9C C10C C11C -0.2(7) . . . . ?
C9C C10C C11C N7C -0.1(6) . . . . ?
C8C N7C C11C C10C 0.3(6) . . . . ?
C3C N7C C11C C10C 176.3(5) . . . . ?
